data_4035782
loop_
_publ_author_name
'Yang, Ren-Yin'
'Sun, Jing'
'Sun, Qiu'
'Yan, Chao-Guo'

_publ_section_title
;
 Selective Synthesis of 3-(9 H-Carbazol-2-yl)indolin-2-ones and
 Spiro[tetrahydrocarbazole-3,3'-oxindoles] via a HOTf Catalyzed
 Three-Component Reaction.
;
_journal_issue 11
_journal_name_full 'The Journal of organic chemistry'
_journal_page_first 5909
_journal_page_last 5919
_journal_paper_doi 10.1021/acs.joc.8b00196
_journal_volume 83
_journal_year 2018
_chemical_formula_moiety 'C42 H34 N2 O'
_chemical_formula_sum 'C42 H34 N2 O'
_chemical_formula_weight 582.71
_space_group_crystal_system triclinic
_space_group_IT_number 2
_space_group_name_Hall '-P 1'
_space_group_name_H-M_alt 'P -1'
_atom_sites_solution_hydrogens geom
_audit_creation_method SHELXL-2014/7
_cell_angle_alpha 105.884(4)
_cell_angle_beta 101.048(4)
_cell_angle_gamma 101.070(4)
_cell_formula_units_Z 2
_cell_length_a 10.0551(12)
_cell_length_b 13.9307(16)
_cell_length_c 14.3219(16)
_cell_measurement_reflns_used 4419
_cell_measurement_temperature 296(2)
_cell_measurement_theta_max 22.77
_cell_measurement_theta_min 2.28
_cell_volume 1829.2(4)
_computing_structure_refinement 'SHELXL-2014/7 (Sheldrick, 2014)'
_diffrn_ambient_temperature 296(2)
_diffrn_measured_fraction_theta_full 0.972
_diffrn_measured_fraction_theta_max 0.973
_diffrn_measurement_device_type 'CCD area detector'
_diffrn_measurement_method 'phi and omega scans'
_diffrn_radiation_source 'fine-focus sealed tube'
_diffrn_radiation_type MoK\a
_diffrn_radiation_wavelength 0.71073
_diffrn_reflns_av_R_equivalents 0.0429
_diffrn_reflns_av_unetI/netI 0.0759
_diffrn_reflns_Laue_measured_fraction_full 0.972
_diffrn_reflns_Laue_measured_fraction_max 0.973
_diffrn_reflns_limit_h_max 12
_diffrn_reflns_limit_h_min -12
_diffrn_reflns_limit_k_max 17
_diffrn_reflns_limit_k_min -17
_diffrn_reflns_limit_l_max 16
_diffrn_reflns_limit_l_min -17
_diffrn_reflns_number 17478
_diffrn_reflns_point_group_measured_fraction_full 0.972
_diffrn_reflns_point_group_measured_fraction_max 0.973
_diffrn_reflns_theta_full 25.242
_diffrn_reflns_theta_max 25.999
_diffrn_reflns_theta_min 1.530
_exptl_absorpt_coefficient_mu 0.063
_exptl_absorpt_correction_T_max 0.987
_exptl_absorpt_correction_T_min 0.982
_exptl_absorpt_correction_type multi-scan
_exptl_absorpt_process_details sadabs
_exptl_crystal_colour colorless
_exptl_crystal_density_diffrn 1.058
_exptl_crystal_description block
_exptl_crystal_F_000 616
_exptl_crystal_size_max 0.320
_exptl_crystal_size_mid 0.240
_exptl_crystal_size_min 0.200
_refine_diff_density_max 0.249
_refine_diff_density_min -0.253
_refine_diff_density_rms 0.072
_refine_ls_extinction_method none
_refine_ls_goodness_of_fit_ref 1.075
_refine_ls_hydrogen_treatment constr
_refine_ls_matrix_type full
_refine_ls_number_parameters 409
_refine_ls_number_reflns 7000
_refine_ls_number_restraints 0
_refine_ls_restrained_S_all 1.075
_refine_ls_R_factor_all 0.1519
_refine_ls_R_factor_gt 0.0758
_refine_ls_shift/su_max 0.004
_refine_ls_shift/su_mean 0.000
_refine_ls_structure_factor_coef Fsqd
_refine_ls_weighting_details 'w=1/[\s^2^(Fo^2^)+(0.1455P)^2^] where P=(Fo^2^+2Fc^2^)/3'
_refine_ls_weighting_scheme calc
_refine_ls_wR_factor_gt 0.2328
_refine_ls_wR_factor_ref 0.2594
_reflns_Friedel_coverage 0.000
_reflns_number_gt 3625
_reflns_number_total 7000
_reflns_threshold_expression 'I > 2\s(I)'
_cod_data_source_file jo8b00196_si_002.cif
_cod_data_source_block 4h
_cod_database_code 4035782
_shelx_shelxl_version_number 2014/7
_shelx_space_group_comment
;
The symmetry employed for this shelxl refinement is uniquely defined
by the following loop, which should always be used as a source of
symmetry information in preference to the above space-group names.
They are only intended as comments.
;
_shelx_estimated_absorpt_t_min 0.980
_shelx_estimated_absorpt_t_max 0.988

loop_
_space_group_symop_operation_xyz
'x, y, z'
'-x, -y, -z'

loop_
_atom_site_label
_atom_site_type_symbol
_atom_site_fract_x
_atom_site_fract_y
_atom_site_fract_z
_atom_site_U_iso_or_equiv
_atom_site_adp_type
_atom_site_occupancy
_atom_site_site_symmetry_order
_atom_site_calc_flag
_atom_site_refinement_flags_posn
_atom_site_refinement_flags_adp
C1 C -0.1946(8) 0.5972(4) 0.3943(5) 0.173(3) Uani 1 1 d . .
H1 H -0.2101 0.6229 0.4573 0.207 Uiso 1 1 calc R U
C2 C -0.1713(14) 0.4988(7) 0.3628(10) 0.296(9) Uani 1 1 d . .
H2 H -0.1639 0.4617 0.4078 0.355 Uiso 1 1 calc R U
C3 C -0.1596(11) 0.4571(7) 0.2708(14) 0.253(8) Uani 1 1 d . .
H3 H -0.1521 0.3894 0.2498 0.304 Uiso 1 1 calc R U
C4 C -0.1585(8) 0.5139(6) 0.2073(8) 0.209(5) Uani 1 1 d . .
H4 H -0.1463 0.4862 0.1436 0.251 Uiso 1 1 calc R U
C5 C -0.1754(5) 0.6122(4) 0.2371(5) 0.138(2) Uani 1 1 d . .
H5 H -0.1743 0.6507 0.1934 0.165 Uiso 1 1 calc R U
C6 C -0.1940(4) 0.6545(3) 0.3313(4) 0.0942(12) Uani 1 1 d . .
C7 C -0.2129(4) 0.7623(3) 0.3609(3) 0.0736(10) Uani 1 1 d . .
H7A H -0.2952 0.7646 0.3143 0.088 Uiso 1 1 calc R U
H7B H -0.2293 0.7793 0.4273 0.088 Uiso 1 1 calc R U
C8 C -0.0887(4) 0.8807(3) 0.2864(3) 0.0663(9) Uani 1 1 d . .
C9 C 0.0558(3) 0.9554(2) 0.3128(2) 0.0616(9) Uani 1 1 d . .
H9 H 0.0445 1.0255 0.3227 0.074 Uiso 1 1 calc R U
C10 C 0.1259(3) 0.9482(2) 0.4130(2) 0.0560(8) Uani 1 1 d . .
C11 C 0.2557(3) 0.9994(2) 0.4780(2) 0.0632(8) Uani 1 1 d . .
H11 H 0.3186 1.0455 0.4607 0.076 Uiso 1 1 calc R U
C12 C 0.2930(4) 0.9825(3) 0.5700(2) 0.0650(9) Uani 1 1 d . .
C13 C 0.4347(4) 1.0395(3) 0.6425(3) 0.0931(12) Uani 1 1 d . .
H13A H 0.4791 1.0935 0.6204 0.140 Uiso 1 1 calc R U
H13B H 0.4923 0.9922 0.6449 0.140 Uiso 1 1 calc R U
H13C H 0.4227 1.0690 0.7083 0.140 Uiso 1 1 calc R U
C14 C 0.1977(4) 0.9113(3) 0.5919(2) 0.0706(9) Uani 1 1 d . .
H14 H 0.2229 0.8979 0.6521 0.085 Uiso 1 1 calc R U
C15 C 0.0663(4) 0.8594(2) 0.5276(2) 0.0632(8) Uani 1 1 d . .
H15 H 0.0029 0.8128 0.5440 0.076 Uiso 1 1 calc R U
C16 C 0.0337(3) 0.8794(2) 0.4385(2) 0.0557(8) Uani 1 1 d . .
C17 C 0.1316(3) 0.9287(2) 0.2303(2) 0.0554(8) Uani 1 1 d . .
C18 C 0.1680(3) 0.9967(2) 0.1790(2) 0.0471(7) Uani 1 1 d . .
C19 C 0.1501(3) 1.1040(2) 0.2127(2) 0.0497(7) Uani 1 1 d . .
C20 C 0.2630(4) 1.1838(3) 0.2732(3) 0.0721(10) Uani 1 1 d . .
H20 H 0.3496 1.1705 0.2923 0.087 Uiso 1 1 calc R U
C21 C 0.2497(5) 1.2843(3) 0.3063(3) 0.0961(13) Uani 1 1 d . .
H21 H 0.3277 1.3381 0.3453 0.115 Uiso 1 1 calc R U
C22 C 0.1219(5) 1.3039(3) 0.2812(3) 0.0944(13) Uani 1 1 d . .
H22 H 0.1122 1.3708 0.3032 0.113 Uiso 1 1 calc R U
C23 C 0.0088(5) 1.2245(3) 0.2237(3) 0.1042(15) Uani 1 1 d . .
H23 H -0.0788 1.2370 0.2070 0.125 Uiso 1 1 calc R U
C24 C 0.0239(4) 1.1254(3) 0.1903(3) 0.0801(11) Uani 1 1 d . .
H24 H -0.0544 1.0719 0.1515 0.096 Uiso 1 1 calc R U
C25 C 0.1609(3) 0.8313(2) 0.2065(2) 0.0574(8) Uani 1 1 d . .
H25 H 0.1339 0.7875 0.2421 0.069 Uiso 1 1 calc R U
C26 C 0.2272(3) 0.7981(2) 0.1335(2) 0.0515(7) Uani 1 1 d . .
C27 C 0.2645(4) 0.6977(2) 0.1191(2) 0.0578(8) Uani 1 1 d . .
C28 C 0.1640(4) 0.6100(3) 0.1064(3) 0.0811(11) Uani 1 1 d . .
H28 H 0.0715 0.6126 0.1024 0.097 Uiso 1 1 calc R U
C29 C 0.1995(6) 0.5169(3) 0.0993(4) 0.1079(15) Uani 1 1 d . .
H29 H 0.1298 0.4587 0.0915 0.129 Uiso 1 1 calc R U
C30 C 0.3332(6) 0.5085(4) 0.1034(3) 0.1039(15) Uani 1 1 d . .
C31 C 0.3709(8) 0.4071(4) 0.0963(5) 0.170(3) Uani 1 1 d . .
H31A H 0.4250 0.3939 0.0480 0.254 Uiso 1 1 calc R U
H31B H 0.2867 0.3522 0.0757 0.254 Uiso 1 1 calc R U
H31C H 0.4251 0.4109 0.1608 0.254 Uiso 1 1 calc R U
C32 C 0.4329(5) 0.5960(3) 0.1154(3) 0.0899(12) Uani 1 1 d . .
H32 H 0.5249 0.5923 0.1181 0.108 Uiso 1 1 calc R U
C33 C 0.4008(4) 0.6902(3) 0.1237(2) 0.0710(9) Uani 1 1 d . .
H33 H 0.4712 0.7484 0.1324 0.085 Uiso 1 1 calc R U
C34 C 0.2390(4) 1.1040(2) 0.0193(2) 0.0688(9) Uani 1 1 d . .
H34A H 0.1432 1.1040 0.0181 0.103 Uiso 1 1 calc R U
H34B H 0.2572 1.1102 -0.0425 0.103 Uiso 1 1 calc R U
H34C H 0.3003 1.1612 0.0747 0.103 Uiso 1 1 calc R U
C35 C 0.2282(3) 0.9605(2) 0.09967(19) 0.0454(7) Uani 1 1 d . .
C36 C 0.2592(3) 0.8635(2) 0.07653(19) 0.0454(7) Uani 1 1 d . .
C37 C 0.3149(3) 0.8522(2) -0.01013(19) 0.0466(7) Uani 1 1 d . .
C38 C 0.3605(3) 0.7742(2) -0.0704(2) 0.0588(8) Uani 1 1 d . .
H38 H 0.3609 0.7134 -0.0554 0.071 Uiso 1 1 calc R U
C39 C 0.4046(3) 0.7884(3) -0.1520(2) 0.0650(9) Uani 1 1 d . .
H39 H 0.4342 0.7366 -0.1925 0.078 Uiso 1 1 calc R U
C40 C 0.4052(3) 0.8786(3) -0.1742(2) 0.0652(9) Uani 1 1 d . .
H40 H 0.4366 0.8865 -0.2293 0.078 Uiso 1 1 calc R U
C41 C 0.3613(3) 0.9569(2) -0.1181(2) 0.0565(8) Uani 1 1 d . .
H41 H 0.3616 1.0172 -0.1343 0.068 Uiso 1 1 calc R U
C42 C 0.3160(3) 0.9424(2) -0.0358(2) 0.0488(7) Uani 1 1 d . .
N1 N -0.0935(3) 0.8387(2) 0.36160(19) 0.0617(7) Uani 1 1 d . .
N2 N 0.2637(2) 1.00807(17) 0.03087(16) 0.0485(6) Uani 1 1 d . .
O1 O -0.1837(3) 0.8611(2) 0.21212(19) 0.0911(8) Uani 1 1 d . .

loop_
_atom_site_aniso_label
_atom_site_aniso_U_11
_atom_site_aniso_U_22
_atom_site_aniso_U_33
_atom_site_aniso_U_23
_atom_site_aniso_U_13
_atom_site_aniso_U_12
C1 0.240(8) 0.088(4) 0.170(6) 0.046(4) 0.005(5) 0.038(4)
C2 0.355(15) 0.081(6) 0.342(16) 0.038(7) -0.107(13) 0.048(7)
C3 0.142(6) 0.072(5) 0.45(2) -0.005(8) -0.018(9) 0.031(5)
C4 0.138(6) 0.094(5) 0.318(13) -0.066(6) 0.104(7) -0.002(5)
C5 0.106(4) 0.102(4) 0.163(5) -0.029(3) 0.056(3) 0.015(3)
C6 0.073(3) 0.083(3) 0.109(3) 0.006(3) 0.009(2) 0.029(2)
C7 0.069(2) 0.081(2) 0.074(2) 0.0221(18) 0.0226(18) 0.028(2)
C8 0.074(2) 0.088(2) 0.056(2) 0.0262(18) 0.0288(18) 0.049(2)
C9 0.084(2) 0.072(2) 0.0496(18) 0.0239(15) 0.0329(16) 0.0472(19)
C10 0.076(2) 0.0611(19) 0.0498(18) 0.0198(15) 0.0325(17) 0.0422(18)
C11 0.071(2) 0.066(2) 0.063(2) 0.0169(16) 0.0336(18) 0.0326(18)
C12 0.072(2) 0.079(2) 0.0518(19) 0.0179(16) 0.0231(17) 0.0351(19)
C13 0.085(3) 0.113(3) 0.076(3) 0.024(2) 0.017(2) 0.027(2)
C14 0.083(2) 0.088(2) 0.055(2) 0.0282(18) 0.0262(19) 0.038(2)
C15 0.074(2) 0.075(2) 0.055(2) 0.0278(17) 0.0284(17) 0.0308(19)
C16 0.070(2) 0.0600(19) 0.0502(18) 0.0174(15) 0.0269(16) 0.0371(17)
C17 0.0677(19) 0.069(2) 0.0436(16) 0.0222(14) 0.0207(14) 0.0366(17)
C18 0.0533(17) 0.0491(16) 0.0415(16) 0.0133(13) 0.0098(13) 0.0239(14)
C19 0.0549(18) 0.0545(18) 0.0427(16) 0.0132(13) 0.0131(14) 0.0242(16)
C20 0.062(2) 0.067(2) 0.072(2) 0.0015(17) 0.0054(17) 0.0229(18)
C21 0.097(3) 0.064(2) 0.097(3) -0.007(2) 0.008(2) 0.015(2)
C22 0.103(3) 0.059(2) 0.112(3) 0.007(2) 0.015(3) 0.040(2)
C23 0.095(3) 0.079(3) 0.119(3) 0.004(2) -0.009(3) 0.054(3)
C24 0.063(2) 0.058(2) 0.101(3) 0.0071(18) -0.0068(19) 0.0282(17)
C25 0.077(2) 0.0597(19) 0.0573(19) 0.0285(15) 0.0310(16) 0.0390(17)
C26 0.0610(18) 0.0569(18) 0.0470(17) 0.0179(14) 0.0195(14) 0.0318(15)
C27 0.081(2) 0.061(2) 0.0536(18) 0.0276(14) 0.0321(16) 0.0421(19)
C28 0.104(3) 0.058(2) 0.102(3) 0.0305(19) 0.055(2) 0.035(2)
C29 0.159(4) 0.070(3) 0.137(4) 0.052(2) 0.087(3) 0.053(3)
C30 0.166(5) 0.090(3) 0.120(4) 0.061(3) 0.093(3) 0.085(3)
C31 0.296(8) 0.117(4) 0.204(6) 0.102(4) 0.148(6) 0.145(5)
C32 0.117(3) 0.108(3) 0.091(3) 0.052(2) 0.053(2) 0.081(3)
C33 0.085(2) 0.084(2) 0.068(2) 0.0348(18) 0.0302(18) 0.052(2)
C34 0.089(2) 0.067(2) 0.061(2) 0.0286(16) 0.0217(17) 0.0311(19)
C35 0.0493(16) 0.0513(17) 0.0394(15) 0.0156(12) 0.0098(12) 0.0216(14)
C36 0.0520(16) 0.0491(17) 0.0414(15) 0.0150(12) 0.0153(13) 0.0233(14)
C37 0.0473(16) 0.0564(17) 0.0388(15) 0.0143(13) 0.0099(12) 0.0221(14)
C38 0.0623(19) 0.075(2) 0.0490(18) 0.0203(15) 0.0159(15) 0.0377(17)
C39 0.064(2) 0.092(2) 0.0518(19) 0.0214(17) 0.0268(15) 0.0401(18)
C40 0.061(2) 0.099(3) 0.0512(19) 0.0334(18) 0.0230(15) 0.0359(19)
C41 0.0534(18) 0.077(2) 0.0500(18) 0.0295(16) 0.0148(14) 0.0263(16)
C42 0.0425(16) 0.0625(19) 0.0422(16) 0.0177(14) 0.0068(13) 0.0186(14)
N1 0.0706(18) 0.0745(17) 0.0543(16) 0.0237(13) 0.0285(14) 0.0351(16)
N2 0.0552(14) 0.0508(14) 0.0423(13) 0.0164(11) 0.0094(11) 0.0214(12)
O1 0.0833(17) 0.135(2) 0.0664(16) 0.0398(15) 0.0144(14) 0.0495(16)

loop_
_atom_type_symbol
_atom_type_description
_atom_type_scat_dispersion_real
_atom_type_scat_dispersion_imag
_atom_type_scat_source
C C 0.0033 0.0016 'International Tables Vol C Tables 4.2.6.8 and 6.1.1.4'
H H 0.0000 0.0000 'International Tables Vol C Tables 4.2.6.8 and 6.1.1.4'
N N 0.0061 0.0033 'International Tables Vol C Tables 4.2.6.8 and 6.1.1.4'
O O 0.0106 0.0060 'International Tables Vol C Tables 4.2.6.8 and 6.1.1.4'

loop_
_geom_angle_atom_site_label_1
_geom_angle_atom_site_label_2
_geom_angle_atom_site_label_3
_geom_angle
C6 C1 C2 118.9(9)
C6 C1 H1 120.6
C2 C1 H1 120.6
C3 C2 C1 121.8(12)
C3 C2 H2 119.1
C1 C2 H2 119.1
C2 C3 C4 119.5(9)
C2 C3 H3 120.3
C4 C3 H3 120.3
C3 C4 C5 120.1(9)
C3 C4 H4 120.0
C5 C4 H4 120.0
C4 C5 C6 120.7(7)
C4 C5 H5 119.6
C6 C5 H5 119.6
C1 C6 C5 118.8(5)
C1 C6 C7 122.1(5)
C5 C6 C7 119.1(5)
N1 C7 C6 112.9(3)
N1 C7 H7A 109.0
C6 C7 H7A 109.0
N1 C7 H7B 109.0
C6 C7 H7B 109.0
H7A C7 H7B 107.8
O1 C8 N1 125.2(3)
O1 C8 C9 126.8(3)
N1 C8 C9 108.0(3)
C10 C9 C17 115.5(2)
C10 C9 C8 102.5(3)
C17 C9 C8 112.0(2)
C10 C9 H9 108.8
C17 C9 H9 108.8
C8 C9 H9 108.8
C16 C10 C11 119.8(3)
C16 C10 C9 108.8(3)
C11 C10 C9 131.3(3)
C10 C11 C12 120.1(3)
C10 C11 H11 120.0
C12 C11 H11 120.0
C14 C12 C11 118.2(3)
C14 C12 C13 121.4(3)
C11 C12 C13 120.4(3)
C12 C13 H13A 109.5
C12 C13 H13B 109.5
H13A C13 H13B 109.5
C12 C13 H13C 109.5
H13A C13 H13C 109.5
H13B C13 H13C 109.5
C12 C14 C15 122.5(3)
C12 C14 H14 118.7
C15 C14 H14 118.7
C16 C15 C14 117.2(3)
C16 C15 H15 121.4
C14 C15 H15 121.4
C15 C16 C10 122.2(3)
C15 C16 N1 128.3(3)
C10 C16 N1 109.5(3)
C18 C17 C25 121.0(3)
C18 C17 C9 121.4(3)
C25 C17 C9 117.6(3)
C17 C18 C35 116.2(2)
C17 C18 C19 120.1(2)
C35 C18 C19 123.6(2)
C24 C19 C20 117.9(3)
C24 C19 C18 122.5(3)
C20 C19 C18 119.5(3)
C19 C20 C21 120.9(3)
C19 C20 H20 119.5
C21 C20 H20 119.5
C22 C21 C20 119.8(4)
C22 C21 H21 120.1
C20 C21 H21 120.1
C23 C22 C21 119.4(3)
C23 C22 H22 120.3
C21 C22 H22 120.3
C22 C23 C24 120.1(3)
C22 C23 H23 119.9
C24 C23 H23 119.9
C19 C24 C23 121.7(3)
C19 C24 H24 119.1
C23 C24 H24 119.1
C26 C25 C17 123.1(3)
C26 C25 H25 118.4
C17 C25 H25 118.4
C25 C26 C36 117.2(2)
C25 C26 C27 119.5(3)
C36 C26 C27 123.3(2)
C28 C27 C33 117.9(3)
C28 C27 C26 120.0(3)
C33 C27 C26 122.0(3)
C27 C28 C29 120.5(4)
C27 C28 H28 119.7
C29 C28 H28 119.7
C30 C29 C28 122.1(4)
C30 C29 H29 118.9
C28 C29 H29 118.9
C29 C30 C32 117.2(4)
C29 C30 C31 121.7(5)
C32 C30 C31 121.0(5)
C30 C31 H31A 109.5
C30 C31 H31B 109.5
H31A C31 H31B 109.5
C30 C31 H31C 109.5
H31A C31 H31C 109.5
H31B C31 H31C 109.5
C30 C32 C33 121.9(4)
C30 C32 H32 119.0
C33 C32 H32 119.0
C27 C33 C32 120.3(4)
C27 C33 H33 119.8
C32 C33 H33 119.8
N2 C34 H34A 109.5
N2 C34 H34B 109.5
H34A C34 H34B 109.5
N2 C34 H34C 109.5
H34A C34 H34C 109.5
H34B C34 H34C 109.5
N2 C35 C18 128.6(2)
N2 C35 C36 108.6(2)
C18 C35 C36 122.8(2)
C35 C36 C26 119.5(2)
C35 C36 C37 106.9(2)
C26 C36 C37 133.6(2)
C42 C37 C38 118.2(3)
C42 C37 C36 106.8(2)
C38 C37 C36 134.9(3)
C39 C38 C37 119.5(3)
C39 C38 H38 120.3
C37 C38 H38 120.3
C38 C39 C40 120.5(3)
C38 C39 H39 119.7
C40 C39 H39 119.7
C41 C40 C39 122.3(3)
C41 C40 H40 118.8
C39 C40 H40 118.8
C40 C41 C42 117.1(3)
C40 C41 H41 121.4
C42 C41 H41 121.4
N2 C42 C41 128.4(3)
N2 C42 C37 109.3(2)
C41 C42 C37 122.3(3)
C8 N1 C16 111.2(3)
C8 N1 C7 123.6(3)
C16 N1 C7 125.3(3)
C42 N2 C35 108.4(2)
C42 N2 C34 122.9(2)
C35 N2 C34 128.4(2)

loop_
_geom_bond_atom_site_label_1
_geom_bond_atom_site_label_2
_geom_bond_distance
C1 C6 1.359(7)
C1 C2 1.401(11)
C1 H1 0.9300
C2 C3 1.32(2)
C2 H2 0.9300
C3 C4 1.360(16)
C3 H3 0.9300
C4 C5 1.372(8)
C4 H4 0.9300
C5 C6 1.380(7)
C5 H5 0.9300
C6 C7 1.505(5)
C7 N1 1.439(4)
C7 H7A 0.9700
C7 H7B 0.9700
C8 O1 1.213(4)
C8 N1 1.362(4)
C8 C9 1.526(5)
C9 C10 1.511(4)
C9 C17 1.526(4)
C9 H9 0.9800
C10 C16 1.376(4)
C10 C11 1.376(4)
C11 C12 1.396(4)
C11 H11 0.9300
C12 C14 1.385(5)
C12 C13 1.512(5)
C13 H13A 0.9600
C13 H13B 0.9600
C13 H13C 0.9600
C14 C15 1.386(4)
C14 H14 0.9300
C15 C16 1.372(4)
C15 H15 0.9300
C16 N1 1.418(4)
C17 C18 1.387(4)
C17 C25 1.407(4)
C18 C35 1.407(4)
C18 C19 1.497(4)
C19 C24 1.358(4)
C19 C20 1.374(4)
C20 C21 1.391(5)
C20 H20 0.9300
C21 C22 1.366(5)
C21 H21 0.9300
C22 C23 1.362(5)
C22 H22 0.9300
C23 C24 1.380(5)
C23 H23 0.9300
C24 H24 0.9300
C25 C26 1.368(4)
C25 H25 0.9300
C26 C36 1.412(4)
C26 C27 1.487(4)
C27 C28 1.371(5)
C27 C33 1.385(4)
C28 C29 1.392(5)
C28 H28 0.9300
C29 C30 1.363(6)
C29 H29 0.9300
C30 C32 1.368(6)
C30 C31 1.514(5)
C31 H31A 0.9600
C31 H31B 0.9600
C31 H31C 0.9600
C32 C33 1.390(5)
C32 H32 0.9300
C33 H33 0.9300
C34 N2 1.451(4)
C34 H34A 0.9600
C34 H34B 0.9600
C34 H34C 0.9600
C35 N2 1.392(3)
C35 C36 1.411(3)
C36 C37 1.440(4)
C37 C42 1.401(4)
C37 C38 1.402(4)
C38 C39 1.375(4)
C38 H38 0.9300
C39 C40 1.377(4)
C39 H39 0.9300
C40 C41 1.369(4)
C40 H40 0.9300
C41 C42 1.393(4)
C41 H41 0.9300
C42 N2 1.387(3)
